data_7707627
loop_
_publ_author_name
'Steuer, Lena'
'Kaifer, Elisabeth'
'Himmel, Hans-J\"org'

_publ_section_title
;
 On the metal-ligand bonding in dinuclear complexes with redox-active
 guanidine ligands.
;
_journal_issue 27
_journal_name_full 'Dalton transactions (Cambridge, England : 2003)'
_journal_page_first 9467
_journal_page_last 9482
_journal_paper_doi 10.1039/d1dt01354h
_journal_volume 50
_journal_year 2021
_chemical_formula_moiety '2(C13 H25 Cl2 Co N6), 2(C H2 Cl2)'
_chemical_formula_sum 'C28 H54 Cl8 Co2 N12'
_chemical_formula_weight 960.29
_space_group_crystal_system triclinic
_space_group_IT_number 2
_space_group_name_Hall '-P 1'
_space_group_name_H-M_alt 'P -1'
_atom_sites_solution_hydrogens geom
_audit_creation_date 2021-04-16
_audit_creation_method
;
Olex2 1.3
(compiled 2020.11.12 svn.r5f609507 for OlexSys, GUI svn.r6226)
;
_audit_update_record
;
2021-04-23 deposited with the CCDC.	2021-06-09 downloaded from the CCDC.
;
_cell_angle_alpha 89.34(2)
_cell_angle_beta 78.74(2)
_cell_angle_gamma 88.76(2)
_cell_formula_units_Z 2
_cell_length_a 10.578(6)
_cell_length_b 12.864(7)
_cell_length_c 16.726(7)
_cell_measurement_reflns_used 8310
_cell_measurement_temperature 103.0
_cell_measurement_theta_max 28.56
_cell_measurement_theta_min 2.48
_cell_volume 2232(2)
_computing_cell_refinement 'SAINT V8.40A (Bruker, 2019)'
_computing_data_collection 'APEX3 v2018.7-2 (Bruker AXS)'
_computing_data_reduction 'SAINT V8.40A (Bruker, 2019)'
_computing_molecular_graphics 'Olex2 1.3 (Dolomanov et al., 2009)'
_computing_publication_material 'Olex2 1.3 (Dolomanov et al., 2009)'
_computing_structure_refinement 'XL  (Sheldrick, 2008)'
_computing_structure_solution 'XT (Sheldrick, 2015)'
_diffrn_ambient_temperature 103.0
_diffrn_detector 'Bruker Photon III detector'
_diffrn_detector_type 'CPAD detector'
_diffrn_measured_fraction_theta_full 0.996
_diffrn_measured_fraction_theta_max 0.994
_diffrn_measurement_device 'three-circle diffractometer'
_diffrn_measurement_device_type 'Bruker D8 Venture'
_diffrn_measurement_method '\w and \f scans'
_diffrn_radiation_monochromator 'mirror optics'
_diffrn_radiation_probe x-ray
_diffrn_radiation_type MoK\a
_diffrn_radiation_wavelength 0.71073
_diffrn_reflns_av_unetI/netI 0.1068
_diffrn_reflns_Laue_measured_fraction_full 0.996
_diffrn_reflns_Laue_measured_fraction_max 0.994
_diffrn_reflns_limit_h_max 13
_diffrn_reflns_limit_h_min -13
_diffrn_reflns_limit_k_max 16
_diffrn_reflns_limit_k_min -16
_diffrn_reflns_limit_l_max 21
_diffrn_reflns_limit_l_min -13
_diffrn_reflns_number 10199
_diffrn_reflns_point_group_measured_fraction_full 0.996
_diffrn_reflns_point_group_measured_fraction_max 0.994
_diffrn_reflns_theta_full 25.242
_diffrn_reflns_theta_max 27.551
_diffrn_reflns_theta_min 2.005
_diffrn_source 'microfocus sealed X-ray tube'
_diffrn_source_current 1.4
_diffrn_source_power 0.07
_diffrn_source_type 'Incoatec I\ms'
_diffrn_source_voltage 50.0
_diffrn_standards_number 0
_exptl_absorpt_coefficient_mu 1.258
_exptl_absorpt_correction_T_max 0.7458
_exptl_absorpt_correction_T_min 0.5558
_exptl_absorpt_correction_type multi-scan
_exptl_absorpt_process_details
;
SADABS-2016/2 (Bruker,2016/2) was used for absorption correction.
wR2(int) was 0.1436 before and 0.1133 after correction.
The Ratio of minimum to maximum transmission is 0.7452.
The \l/2 correction factor is Not present.
;
_exptl_crystal_colour 'clear blue'
_exptl_crystal_colour_lustre clear
_exptl_crystal_colour_primary blue
_exptl_crystal_density_diffrn 1.429
_exptl_crystal_description plate
_exptl_crystal_F_000 992
_exptl_crystal_size_max 0.31
_exptl_crystal_size_mid 0.252
_exptl_crystal_size_min 0.129
_refine_diff_density_max 1.752
_refine_diff_density_min -0.925
_refine_diff_density_rms 0.131
_refine_ls_extinction_method none
_refine_ls_goodness_of_fit_ref 1.013
_refine_ls_hydrogen_treatment constr
_refine_ls_matrix_type full
_refine_ls_number_parameters 468
_refine_ls_number_reflns 10199
_refine_ls_number_restraints 0
_refine_ls_restrained_S_all 1.013
_refine_ls_R_factor_all 0.1073
_refine_ls_R_factor_gt 0.0695
_refine_ls_shift/su_max 0.001
_refine_ls_shift/su_mean 0.000
_refine_ls_structure_factor_coef Fsqd
_refine_ls_weighting_details 'w=1/[\s^2^(Fo^2^)+(0.1052P)^2^] where P=(Fo^2^+2Fc^2^)/3'
_refine_ls_weighting_scheme calc
_refine_ls_wR_factor_gt 0.1802
_refine_ls_wR_factor_ref 0.2043
_reflns_Friedel_coverage 0.000
_reflns_number_gt 6650
_reflns_number_total 10199
_reflns_threshold_expression 'I > 2\s(I)'
_cod_data_source_file d1dt01354h2.cif
_cod_data_source_block mo_ls377b_02_tw
_cod_depositor_comments 'Adding full bibliography for 7707623--7707635.cif.'
_cod_database_code 7707627
_shelx_shelxl_version_number 2018/3
_shelx_space_group_comment
;
The symmetry employed for this shelxl refinement is uniquely defined
by the following loop, which should always be used as a source of
symmetry information in preference to the above space-group names.
They are only intended as comments.
;
_olex2_refinement_description
;
1. Twinned data refinement
 Scales: 0.820(4)
 0.180(4)
2. Fixed Uiso
 At 1.2 times of:
  All C(H) groups, All C(H,H) groups
 At 1.5 times of:
  All C(H,H,H) groups
3.a Secondary CH2 refined with riding coordinates:
 C27(H27A,H27B), C28(H28A,H28B)
3.b Aromatic/amide H refined with riding coordinates:
 C16(H16), C3(H3)
3.c Idealised Me refined as rotating group:
 C18(H18A,H18B,H18C), C19(H19A,H19B,H19C), C20(H20A,H20B,H20C), C21(H21A,H21B,
 H21C), C23(H23A,H23B,H23C), C24(H24A,H24B,H24C), C25(H25A,H25B,H25C), C26(H26A,
 H26B,H26C), C5(H5A,H5B,H5C), C6(H6A,H6B,H6C), C7(H7A,H7B,H7C), C8(H8A,H8B,H8C),
  C10(H10A,H10B,H10C), C11(H11A,H11B,H11C), C12(H12A,H12B,H12C), C13(H13A,H13B,
 H13C)
;
_olex2_submission_special_instructions 'No special instructions were received'

loop_
_space_group_symop_operation_xyz
'x, y, z'
'-x, -y, -z'

loop_
_atom_site_label
_atom_site_type_symbol
_atom_site_fract_x
_atom_site_fract_y
_atom_site_fract_z
_atom_site_U_iso_or_equiv
_atom_site_adp_type
_atom_site_occupancy
_atom_site_site_symmetry_order
_atom_site_calc_flag
_atom_site_refinement_flags_posn
_atom_site_refinement_flags_adp
_atom_site_refinement_flags_occupancy
_atom_site_disorder_assembly
_atom_site_disorder_group
Co1 Co 0.77243(6) 0.26020(4) 0.05583(3) 0.02400(17) Uani 1 1 d . . . . .
Cl1 Cl 0.59746(13) 0.21461(11) 0.01028(9) 0.0484(3) Uani 1 1 d . . . . .
Cl2 Cl 0.81327(11) 0.14268(9) 0.14906(7) 0.0331(3) Uani 1 1 d . . . . .
N7 N 0.7744(3) 0.4102(3) 0.0860(2) 0.0233(7) Uani 1 1 d . . . . .
N8 N 0.6235(4) 0.5464(3) 0.0833(2) 0.0268(8) Uani 1 1 d . . . . .
N9 N 0.6047(4) 0.4357(3) 0.1938(2) 0.0276(8) Uani 1 1 d . . . . .
N10 N 1.0865(3) 0.6956(3) 0.0376(2) 0.0233(7) Uani 1 1 d . . . . .
N11 N 1.0677(4) 0.8364(3) 0.1231(2) 0.0295(8) Uani 1 1 d . . . . .
N12 N 1.0590(4) 0.6740(3) 0.1805(2) 0.0269(8) Uani 1 1 d . . . . .
C14 C 0.8840(4) 0.4587(3) 0.0421(2) 0.0218(8) Uani 1 1 d . . . . .
C15 C 1.0410(4) 0.5964(3) 0.0220(2) 0.0207(8) Uani 1 1 d . . . . .
C16 C 0.9260(4) 0.5558(3) 0.0628(2) 0.0233(9) Uani 1 1 d . . . . .
H16 H 0.874408 0.594348 0.105760 0.028 Uiso 1 1 calc R U . . .
C17 C 0.6706(4) 0.4652(3) 0.1203(2) 0.0222(8) Uani 1 1 d . . . . .
C18 C 0.5674(6) 0.6384(4) 0.1266(3) 0.0455(13) Uani 1 1 d . . . . .
H18A H 0.478171 0.648093 0.119423 0.068 Uiso 1 1 calc R U . . .
H18B H 0.617393 0.699333 0.105023 0.068 Uiso 1 1 calc R U . . .
H18C H 0.568775 0.630165 0.184795 0.068 Uiso 1 1 calc R U . . .
C19 C 0.6492(5) 0.5541(4) -0.0051(3) 0.0336(11) Uani 1 1 d . . . . .
H19A H 0.729597 0.591290 -0.023774 0.050 Uiso 1 1 calc R U . . .
H19B H 0.577985 0.591953 -0.022753 0.050 Uiso 1 1 calc R U . . .
H19C H 0.657410 0.484104 -0.028385 0.050 Uiso 1 1 calc R U . . .
C20 C 0.4655(5) 0.4507(4) 0.2191(3) 0.0440(13) Uani 1 1 d . . . . .
H20A H 0.447233 0.500319 0.264071 0.066 Uiso 1 1 calc R U . . .
H20B H 0.426046 0.384042 0.237061 0.066 Uiso 1 1 calc R U . . .
H20C H 0.429654 0.477828 0.173010 0.066 Uiso 1 1 calc R U . . .
C21 C 0.6693(5) 0.3791(4) 0.2504(3) 0.0394(12) Uani 1 1 d . . . . .
H21A H 0.652975 0.304686 0.247617 0.059 Uiso 1 1 calc R U . . .
H21B H 0.636292 0.403862 0.305916 0.059 Uiso 1 1 calc R U . . .
H21C H 0.762307 0.390666 0.235941 0.059 Uiso 1 1 calc R U . . .
C22 C 1.0702(4) 0.7338(3) 0.1127(2) 0.0221(8) Uani 1 1 d . . . . .
C23 C 1.0393(6) 0.9075(4) 0.0607(3) 0.0403(12) Uani 1 1 d . . . . .
H23A H 1.120036 0.929111 0.025761 0.060 Uiso 1 1 calc R U . . .
H23B H 0.992428 0.968701 0.086535 0.060 Uiso 1 1 calc R U . . .
H23C H 0.986203 0.872551 0.027645 0.060 Uiso 1 1 calc R U . . .
C24 C 1.1337(6) 0.8846(4) 0.1820(3) 0.0491(14) Uani 1 1 d . . . . .
H24A H 1.171329 0.830344 0.212239 0.074 Uiso 1 1 calc R U . . .
H24B H 1.071663 0.926797 0.220155 0.074 Uiso 1 1 calc R U . . .
H24C H 1.202148 0.929058 0.153076 0.074 Uiso 1 1 calc R U . . .
C25 C 0.9781(5) 0.7030(5) 0.2573(3) 0.0441(13) Uani 1 1 d . . . . .
H25A H 1.031074 0.708056 0.299011 0.066 Uiso 1 1 calc R U . . .
H25B H 0.912511 0.650113 0.273770 0.066 Uiso 1 1 calc R U . . .
H25C H 0.935807 0.770325 0.251218 0.066 Uiso 1 1 calc R U . . .
C26 C 1.1201(5) 0.5720(4) 0.1803(3) 0.0379(11) Uani 1 1 d . . . . .
H26A H 1.054614 0.518444 0.184028 0.057 Uiso 1 1 calc R U . . .
H26B H 1.162991 0.565483 0.227077 0.057 Uiso 1 1 calc R U . . .
H26C H 1.183874 0.563080 0.129734 0.057 Uiso 1 1 calc R U . . .
Co2 Co 0.46561(6) 0.75673(4) 0.36610(3) 0.02517(17) Uani 1 1 d . . . . .
Cl3 Cl 0.29604(14) 0.70609(12) 0.31682(9) 0.0524(4) Uani 1 1 d . . . . .
Cl4 Cl 0.63262(11) 0.64265(9) 0.33795(7) 0.0344(3) Uani 1 1 d . . . . .
N1 N 0.3984(3) 0.8031(3) 0.48206(19) 0.0225(7) Uani 1 1 d . . . . .
N2 N 0.1951(4) 0.8283(3) 0.5694(2) 0.0318(9) Uani 1 1 d . . . . .
N3 N 0.2785(4) 0.6632(3) 0.5380(2) 0.0335(9) Uani 1 1 d . . . . .
N4 N 0.5090(3) 0.9064(3) 0.34858(19) 0.0239(7) Uani 1 1 d . . . . .
N5 N 0.4209(4) 1.0391(3) 0.2767(2) 0.0301(8) Uani 1 1 d . . . . .
N6 N 0.5855(4) 0.9322(3) 0.2113(2) 0.0301(8) Uani 1 1 d . . . . .
C1 C 0.4460(4) 0.9029(3) 0.4936(2) 0.0241(9) Uani 1 1 d . . . . .
C2 C 0.5010(4) 0.9574(3) 0.4231(2) 0.0215(8) Uani 1 1 d . . . . .
C3 C 0.5528(4) 1.0547(3) 0.4299(2) 0.0249(9) Uani 1 1 d . . . . .
H3 H 0.587801 1.092728 0.381924 0.030 Uiso 1 1 calc R U . . .
C4 C 0.2938(4) 0.7668(3) 0.5293(2) 0.0263(9) Uani 1 1 d . . . . .
C5 C 0.1232(6) 0.8033(5) 0.6486(3) 0.0578(17) Uani 1 1 d . . . . .
H5A H 0.031791 0.797634 0.646058 0.087 Uiso 1 1 calc R U . . .
H5B H 0.133371 0.858230 0.686809 0.087 Uiso 1 1 calc R U . . .
H5C H 0.155018 0.736967 0.667112 0.087 Uiso 1 1 calc R U . . .
C6 C 0.1659(5) 0.9296(4) 0.5390(3) 0.0421(12) Uani 1 1 d . . . . .
H6A H 0.202228 0.983243 0.568577 0.063 Uiso 1 1 calc R U . . .
H6B H 0.072235 0.939877 0.547126 0.063 Uiso 1 1 calc R U . . .
H6C H 0.203535 0.934611 0.480773 0.063 Uiso 1 1 calc R U . . .
C7 C 0.1550(6) 0.6155(5) 0.5400(4) 0.0607(17) Uani 1 1 d . . . . .
H7A H 0.088142 0.669771 0.541836 0.091 Uiso 1 1 calc R U . . .
H7B H 0.134057 0.570891 0.588485 0.091 Uiso 1 1 calc R U . . .
H7C H 0.159450 0.573445 0.490979 0.091 Uiso 1 1 calc R U . . .
C8 C 0.3879(5) 0.5923(4) 0.5175(3) 0.0404(12) Uani 1 1 d . . . . .
H8A H 0.399438 0.573159 0.459932 0.061 Uiso 1 1 calc R U . . .
H8B H 0.372752 0.529630 0.551577 0.061 Uiso 1 1 calc R U . . .
H8C H 0.465714 0.626164 0.527025 0.061 Uiso 1 1 calc R U . . .
C9 C 0.5058(4) 0.9603(3) 0.2804(2) 0.0254(9) Uani 1 1 d . . . . .
C10 C 0.2964(5) 1.0401(4) 0.3312(3) 0.0423(12) Uani 1 1 d . . . . .
H10A H 0.271682 0.968624 0.346844 0.063 Uiso 1 1 calc R U . . .
H10B H 0.231828 1.072590 0.303635 0.063 Uiso 1 1 calc R U . . .
H10C H 0.301399 1.079822 0.380141 0.063 Uiso 1 1 calc R U . . .
C11 C 0.4563(6) 1.1325(4) 0.2291(3) 0.0442(13) Uani 1 1 d . . . . .
H11A H 0.449830 1.192291 0.265569 0.066 Uiso 1 1 calc R U . . .
H11B H 0.397908 1.143528 0.190779 0.066 Uiso 1 1 calc R U . . .
H11C H 0.545054 1.124930 0.198696 0.066 Uiso 1 1 calc R U . . .
C12 C 0.5548(6) 0.9475(4) 0.1310(3) 0.0451(13) Uani 1 1 d . . . . .
H12A H 0.463424 0.967070 0.136691 0.068 Uiso 1 1 calc R U . . .
H12B H 0.572299 0.882868 0.100030 0.068 Uiso 1 1 calc R U . . .
H12C H 0.607872 1.002962 0.102177 0.068 Uiso 1 1 calc R U . . .
C13 C 0.7079(5) 0.8790(4) 0.2135(3) 0.0386(11) Uani 1 1 d . . . . .
H13A H 0.729557 0.887552 0.267324 0.058 Uiso 1 1 calc R U . . .
H13B H 0.775806 0.908886 0.171737 0.058 Uiso 1 1 calc R U . . .
H13C H 0.700625 0.804863 0.202749 0.058 Uiso 1 1 calc R U . . .
Cl5 Cl 0.7673(2) 0.82852(19) -0.06322(13) 0.0975(7) Uani 1 1 d . . . . .
Cl6 Cl 0.8407(2) 0.70293(16) -0.20804(13) 0.0799(5) Uani 1 1 d . . . . .
C27 C 0.8885(7) 0.7513(7) -0.1210(5) 0.090(3) Uani 1 1 d . . . . .
H27A H 0.909968 0.692390 -0.087135 0.107 Uiso 1 1 calc R U . . .
H27B H 0.966959 0.792936 -0.137851 0.107 Uiso 1 1 calc R U . . .
Cl7 Cl 0.8921(2) 0.79672(17) 0.47332(14) 0.0900(6) Uani 1 1 d . . . . .
Cl8 Cl 0.7395(3) 0.6621(2) 0.58858(15) 0.1268(10) Uani 1 1 d . . . . .
C28 C 0.7434(8) 0.7391(8) 0.5025(5) 0.101(3) Uani 1 1 d . . . . .
H28A H 0.675117 0.793793 0.513998 0.121 Uiso 1 1 calc R U . . .
H28B H 0.725995 0.696013 0.457387 0.121 Uiso 1 1 calc R U . . .

loop_
_atom_site_aniso_label
_atom_site_aniso_U_11
_atom_site_aniso_U_22
_atom_site_aniso_U_33
_atom_site_aniso_U_23
_atom_site_aniso_U_13
_atom_site_aniso_U_12
Co1 0.0252(3) 0.0201(3) 0.0264(3) 0.0017(2) -0.0036(2) -0.0059(2)
Cl1 0.0423(7) 0.0502(8) 0.0606(8) 0.0132(6) -0.0284(6) -0.0194(6)
Cl2 0.0381(6) 0.0280(6) 0.0336(6) 0.0067(4) -0.0080(5) -0.0030(5)
N7 0.0229(18) 0.0208(17) 0.0250(17) -0.0013(13) -0.0011(14) -0.0037(14)
N8 0.030(2) 0.0268(19) 0.0231(17) -0.0011(14) -0.0044(15) 0.0005(16)
N9 0.030(2) 0.029(2) 0.0207(17) 0.0005(14) 0.0027(15) -0.0024(16)
N10 0.0270(19) 0.0167(17) 0.0252(17) 0.0001(13) -0.0015(15) -0.0071(14)
N11 0.037(2) 0.0244(19) 0.0271(18) -0.0030(15) -0.0070(16) -0.0019(16)
N12 0.032(2) 0.0254(19) 0.0233(17) -0.0022(14) -0.0047(15) -0.0007(16)
C14 0.022(2) 0.022(2) 0.0223(19) 0.0020(15) -0.0061(16) -0.0039(17)
C15 0.023(2) 0.0156(19) 0.0229(19) 0.0044(15) -0.0028(16) -0.0059(16)
C16 0.023(2) 0.024(2) 0.0218(19) -0.0045(16) -0.0017(16) 0.0004(17)
C17 0.025(2) 0.019(2) 0.0233(19) -0.0028(15) -0.0039(17) -0.0065(17)
C18 0.063(4) 0.034(3) 0.040(3) -0.011(2) -0.013(3) 0.010(3)
C19 0.034(3) 0.044(3) 0.022(2) 0.0065(19) -0.0054(19) 0.000(2)
C20 0.034(3) 0.050(3) 0.043(3) -0.002(2) 0.009(2) -0.004(2)
C21 0.056(3) 0.031(3) 0.027(2) 0.0059(19) 0.000(2) 0.003(2)
C22 0.020(2) 0.021(2) 0.026(2) 0.0008(16) -0.0058(17) -0.0002(16)
C23 0.061(3) 0.024(2) 0.036(3) -0.0018(19) -0.009(2) 0.001(2)
C24 0.071(4) 0.033(3) 0.048(3) -0.010(2) -0.022(3) -0.012(3)
C25 0.038(3) 0.058(4) 0.034(3) 0.002(2) -0.003(2) 0.002(3)
C26 0.054(3) 0.027(2) 0.037(3) -0.0003(19) -0.021(2) 0.001(2)
Co2 0.0313(3) 0.0210(3) 0.0239(3) -0.0029(2) -0.0069(2) -0.0029(2)
Cl3 0.0488(8) 0.0561(9) 0.0606(8) -0.0150(7) -0.0303(7) -0.0041(7)
Cl4 0.0384(6) 0.0297(6) 0.0337(6) -0.0019(4) -0.0037(5) 0.0028(5)
N1 0.0250(18) 0.0196(17) 0.0230(17) 0.0015(13) -0.0047(14) -0.0036(14)
N2 0.032(2) 0.032(2) 0.0295(19) 0.0018(16) -0.0001(16) -0.0011(17)
N3 0.033(2) 0.026(2) 0.040(2) 0.0051(16) -0.0026(17) -0.0079(17)
N4 0.032(2) 0.0213(18) 0.0195(16) -0.0002(13) -0.0073(15) -0.0036(15)
N5 0.030(2) 0.033(2) 0.0261(18) 0.0036(15) -0.0032(16) -0.0005(17)
N6 0.036(2) 0.030(2) 0.0218(17) 0.0009(15) -0.0008(16) -0.0054(17)
C1 0.025(2) 0.021(2) 0.026(2) -0.0036(16) -0.0046(17) -0.0003(17)
C2 0.025(2) 0.020(2) 0.0193(18) -0.0029(15) -0.0028(16) -0.0021(17)
C3 0.027(2) 0.023(2) 0.024(2) 0.0010(16) -0.0054(17) -0.0046(18)
C4 0.032(2) 0.027(2) 0.022(2) -0.0006(16) -0.0095(18) -0.0030(19)
C5 0.053(4) 0.079(5) 0.034(3) 0.012(3) 0.010(3) 0.015(3)
C6 0.036(3) 0.037(3) 0.053(3) 0.006(2) -0.010(2) 0.006(2)
C7 0.060(4) 0.038(3) 0.082(4) -0.003(3) -0.007(3) -0.017(3)
C8 0.054(3) 0.022(2) 0.041(3) 0.005(2) 0.001(2) -0.001(2)
C9 0.031(2) 0.024(2) 0.022(2) -0.0022(16) -0.0063(18) -0.0069(18)
C10 0.036(3) 0.053(3) 0.037(3) 0.001(2) -0.006(2) 0.005(2)
C11 0.050(3) 0.031(3) 0.049(3) 0.010(2) -0.005(3) 0.000(2)
C12 0.068(4) 0.045(3) 0.022(2) 0.000(2) -0.005(2) -0.011(3)
C13 0.037(3) 0.033(3) 0.041(3) 0.000(2) 0.005(2) 0.002(2)
Cl5 0.1129(18) 0.0974(16) 0.0872(14) -0.0059(12) -0.0285(13) -0.0304(14)
Cl6 0.0800(13) 0.0704(12) 0.0898(13) 0.0098(10) -0.0185(11) -0.0011(10)
C27 0.063(5) 0.133(8) 0.080(5) 0.047(5) -0.032(4) -0.036(5)
Cl7 0.0939(15) 0.0775(14) 0.0967(14) -0.0013(11) -0.0138(12) -0.0046(12)
Cl8 0.174(3) 0.118(2) 0.0810(14) -0.0070(14) -0.0025(16) -0.053(2)
C28 0.076(6) 0.140(8) 0.091(6) -0.045(6) -0.029(5) -0.007(6)

loop_
_atom_type_symbol
_atom_type_description
_atom_type_scat_dispersion_real
_atom_type_scat_dispersion_imag
_atom_type_scat_source
C C 0.0033 0.0016 'International Tables Vol C Tables 4.2.6.8 and 6.1.1.4'
H H 0.0000 0.0000 'International Tables Vol C Tables 4.2.6.8 and 6.1.1.4'
Cl Cl 0.1484 0.1585 'International Tables Vol C Tables 4.2.6.8 and 6.1.1.4'
Co Co 0.3494 0.9721 'International Tables Vol C Tables 4.2.6.8 and 6.1.1.4'
N N 0.0061 0.0033 'International Tables Vol C Tables 4.2.6.8 and 6.1.1.4'

loop_
_geom_angle_atom_site_label_1
_geom_angle_atom_site_label_2
_geom_angle_atom_site_label_3
_geom_angle
_geom_angle_site_symmetry_1
_geom_angle_site_symmetry_3
_geom_angle_publ_flag
Cl1 Co1 Cl2 109.44(6) . . ?
N7 Co1 Cl1 114.36(11) . . ?
N7 Co1 Cl2 116.72(11) . . ?
N7 Co1 N10 82.73(14) . 2_765 ?
N10 Co1 Cl1 110.79(11) 2_765 . ?
N10 Co1 Cl2 120.75(11) 2_765 . ?
C14 N7 Co1 111.0(3) . . ?
C17 N7 Co1 124.3(3) . . ?
C17 N7 C14 121.2(3) . . ?
C17 N8 C18 122.9(4) . . ?
C17 N8 C19 120.2(4) . . ?
C18 N8 C19 115.9(4) . . ?
C17 N9 C20 123.1(4) . . ?
C17 N9 C21 120.5(4) . . ?
C21 N9 C20 116.2(4) . . ?
C15 N10 Co1 110.2(2) . 2_765 ?
C22 N10 Co1 124.0(3) . 2_765 ?
C22 N10 C15 122.0(3) . . ?
C22 N11 C23 121.3(3) . . ?
C22 N11 C24 121.8(4) . . ?
C23 N11 C24 113.8(4) . . ?
C22 N12 C25 122.9(4) . . ?
C22 N12 C26 122.4(4) . . ?
C25 N12 C26 114.6(4) . . ?
N7 C14 C16 123.4(4) . . ?
C15 C14 N7 117.5(4) 2_765 . ?
C15 C14 C16 118.9(4) 2_765 . ?
C14 C15 N10 116.0(3) 2_765 . ?
C16 C15 N10 124.2(4) . . ?
C16 C15 C14 119.8(4) . 2_765 ?
C14 C16 H16 119.4 . . ?
C15 C16 C14 121.3(4) . . ?
C15 C16 H16 119.4 . . ?
N7 C17 N8 123.2(4) . . ?
N7 C17 N9 119.0(4) . . ?
N8 C17 N9 117.7(4) . . ?
N8 C18 H18A 109.5 . . ?
N8 C18 H18B 109.5 . . ?
N8 C18 H18C 109.5 . . ?
H18A C18 H18B 109.5 . . ?
H18A C18 H18C 109.5 . . ?
H18B C18 H18C 109.5 . . ?
N8 C19 H19A 109.5 . . ?
N8 C19 H19B 109.5 . . ?
N8 C19 H19C 109.5 . . ?
H19A C19 H19B 109.5 . . ?
H19A C19 H19C 109.5 . . ?
H19B C19 H19C 109.5 . . ?
N9 C20 H20A 109.5 . . ?
N9 C20 H20B 109.5 . . ?
N9 C20 H20C 109.5 . . ?
H20A C20 H20B 109.5 . . ?
H20A C20 H20C 109.5 . . ?
H20B C20 H20C 109.5 . . ?
N9 C21 H21A 109.5 . . ?
N9 C21 H21B 109.5 . . ?
N9 C21 H21C 109.5 . . ?
H21A C21 H21B 109.5 . . ?
H21A C21 H21C 109.5 . . ?
H21B C21 H21C 109.5 . . ?
N10 C22 N11 119.5(4) . . ?
N10 C22 N12 123.7(4) . . ?
N11 C22 N12 116.8(4) . . ?
N11 C23 H23A 109.5 . . ?
N11 C23 H23B 109.5 . . ?
N11 C23 H23C 109.5 . . ?
H23A C23 H23B 109.5 . . ?
H23A C23 H23C 109.5 . . ?
H23B C23 H23C 109.5 . . ?
N11 C24 H24A 109.5 . . ?
N11 C24 H24B 109.5 . . ?
N11 C24 H24C 109.5 . . ?
H24A C24 H24B 109.5 . . ?
H24A C24 H24C 109.5 . . ?
H24B C24 H24C 109.5 . . ?
N12 C25 H25A 109.5 . . ?
N12 C25 H25B 109.5 . . ?
N12 C25 H25C 109.5 . . ?
H25A C25 H25B 109.5 . . ?
H25A C25 H25C 109.5 . . ?
H25B C25 H25C 109.5 . . ?
N12 C26 H26A 109.5 . . ?
N12 C26 H26B 109.5 . . ?
N12 C26 H26C 109.5 . . ?
H26A C26 H26B 109.5 . . ?
H26A C26 H26C 109.5 . . ?
H26B C26 H26C 109.5 . . ?
Cl3 Co2 Cl4 112.19(6) . . ?
N1 Co2 Cl3 106.91(11) . . ?
N1 Co2 Cl4 120.32(11) . . ?
N4 Co2 Cl3 115.39(11) . . ?
N4 Co2 Cl4 115.95(12) . . ?
N4 Co2 N1 83.07(14) . . ?
C1 N1 Co2 109.6(3) . . ?
C4 N1 Co2 124.2(3) . . ?
C4 N1 C1 122.1(3) . . ?
C4 N2 C5 123.0(4) . . ?
C4 N2 C6 122.0(4) . . ?
C5 N2 C6 114.6(4) . . ?
C4 N3 C7 122.0(4) . . ?
C4 N3 C8 120.6(4) . . ?
C8 N3 C7 114.1(4) . . ?
C2 N4 Co2 111.0(3) . . ?
C9 N4 Co2 125.1(3) . . ?
C9 N4 C2 120.7(3) . . ?
C9 N5 C10 120.0(4) . . ?
C9 N5 C11 122.2(4) . . ?
C10 N5 C11 117.0(4) . . ?
C9 N6 C12 123.3(4) . . ?
C9 N6 C13 120.7(4) . . ?
C12 N6 C13 115.9(4) . . ?
C2 C1 N1 116.4(3) . . ?
C2 C1 C3 119.6(4) . 2_676 ?
C3 C1 N1 123.9(4) 2_676 . ?
C1 C2 N4 117.0(4) . . ?
C3 C2 N4 123.2(4) . . ?
C3 C2 C1 119.6(4) . . ?
C1 C3 H3 119.6 2_676 . ?
C2 C3 C1 120.8(4) . 2_676 ?
C2 C3 H3 119.6 . . ?
N1 C4 N2 123.8(4) . . ?
N1 C4 N3 119.7(4) . . ?
N3 C4 N2 116.4(4) . . ?
N2 C5 H5A 109.5 . . ?
N2 C5 H5B 109.5 . . ?
N2 C5 H5C 109.5 . . ?
H5A C5 H5B 109.5 . . ?
H5A C5 H5C 109.5 . . ?
H5B C5 H5C 109.5 . . ?
N2 C6 H6A 109.5 . . ?
N2 C6 H6B 109.5 . . ?
N2 C6 H6C 109.5 . . ?
H6A C6 H6B 109.5 . . ?
H6A C6 H6C 109.5 . . ?
H6B C6 H6C 109.5 . . ?
N3 C7 H7A 109.5 . . ?
N3 C7 H7B 109.5 . . ?
N3 C7 H7C 109.5 . . ?
H7A C7 H7B 109.5 . . ?
H7A C7 H7C 109.5 . . ?
H7B C7 H7C 109.5 . . ?
N3 C8 H8A 109.5 . . ?
N3 C8 H8B 109.5 . . ?
N3 C8 H8C 109.5 . . ?
H8A C8 H8B 109.5 . . ?
H8A C8 H8C 109.5 . . ?
H8B C8 H8C 109.5 . . ?
N4 C9 N5 122.9(4) . . ?
N4 C9 N6 119.1(4) . . ?
N6 C9 N5 118.0(4) . . ?
N5 C10 H10A 109.5 . . ?
N5 C10 H10B 109.5 . . ?
N5 C10 H10C 109.5 . . ?
H10A C10 H10B 109.5 . . ?
H10A C10 H10C 109.5 . . ?
H10B C10 H10C 109.5 . . ?
N5 C11 H11A 109.5 . . ?
N5 C11 H11B 109.5 . . ?
N5 C11 H11C 109.5 . . ?
H11A C11 H11B 109.5 . . ?
H11A C11 H11C 109.5 . . ?
H11B C11 H11C 109.5 . . ?
N6 C12 H12A 109.5 . . ?
N6 C12 H12B 109.5 . . ?
N6 C12 H12C 109.5 . . ?
H12A C12 H12B 109.5 . . ?
H12A C12 H12C 109.5 . . ?
H12B C12 H12C 109.5 . . ?
N6 C13 H13A 109.5 . . ?
N6 C13 H13B 109.5 . . ?
N6 C13 H13C 109.5 . . ?
H13A C13 H13B 109.5 . . ?
H13A C13 H13C 109.5 . . ?
H13B C13 H13C 109.5 . . ?
Cl5 C27 Cl6 111.6(4) . . ?
Cl5 C27 H27A 109.3 . . ?
Cl5 C27 H27B 109.3 . . ?
Cl6 C27 H27A 109.3 . . ?
Cl6 C27 H27B 109.3 . . ?
H27A C27 H27B 108.0 . . ?
Cl7 C28 H28A 109.5 . . ?
Cl7 C28 H28B 109.5 . . ?
Cl8 C28 Cl7 110.9(5) . . ?
Cl8 C28 H28A 109.5 . . ?
Cl8 C28 H28B 109.5 . . ?
H28A C28 H28B 108.0 . . ?

loop_
_geom_bond_atom_site_label_1
_geom_bond_atom_site_label_2
_geom_bond_distance
_geom_bond_site_symmetry_2
_geom_bond_publ_flag
Co1 Cl1 2.2265(16) . ?
Co1 Cl2 2.2550(15) . ?
Co1 N7 2.001(4) . ?
Co1 N10 2.024(3) 2_765 ?
N7 C14 1.399(5) . ?
N7 C17 1.329(5) . ?
N8 C17 1.343(5) . ?
N8 C18 1.450(6) . ?
N8 C19 1.453(5) . ?
N9 C17 1.344(5) . ?
N9 C20 1.461(6) . ?
N9 C21 1.452(6) . ?
N10 C15 1.418(5) . ?
N10 C22 1.332(5) . ?
N11 C22 1.332(5) . ?
N11 C23 1.451(6) . ?
N11 C24 1.464(6) . ?
N12 C22 1.351(5) . ?
N12 C25 1.446(6) . ?
N12 C26 1.450(6) . ?
C14 C15 1.393(6) 2_765 ?
C14 C16 1.405(6) . ?
C15 C16 1.384(6) . ?
C16 H16 0.9500 . ?
C18 H18A 0.9800 . ?
C18 H18B 0.9800 . ?
C18 H18C 0.9800 . ?
C19 H19A 0.9800 . ?
C19 H19B 0.9800 . ?
C19 H19C 0.9800 . ?
C20 H20A 0.9800 . ?
C20 H20B 0.9800 . ?
C20 H20C 0.9800 . ?
C21 H21A 0.9800 . ?
C21 H21B 0.9800 . ?
C21 H21C 0.9800 . ?
C23 H23A 0.9800 . ?
C23 H23B 0.9800 . ?
C23 H23C 0.9800 . ?
C24 H24A 0.9800 . ?
C24 H24B 0.9800 . ?
C24 H24C 0.9800 . ?
C25 H25A 0.9800 . ?
C25 H25B 0.9800 . ?
C25 H25C 0.9800 . ?
C26 H26A 0.9800 . ?
C26 H26B 0.9800 . ?
C26 H26C 0.9800 . ?
Co2 Cl3 2.2274(17) . ?
Co2 Cl4 2.2528(16) . ?
Co2 N1 2.023(3) . ?
Co2 N4 1.994(4) . ?
N1 C1 1.417(5) . ?
N1 C4 1.319(5) . ?
N2 C4 1.367(6) . ?
N2 C5 1.429(6) . ?
N2 C6 1.443(6) . ?
N3 C4 1.348(6) . ?
N3 C7 1.449(7) . ?
N3 C8 1.448(6) . ?
N4 C2 1.402(5) . ?
N4 C9 1.333(5) . ?
N5 C9 1.349(6) . ?
N5 C10 1.448(6) . ?
N5 C11 1.449(6) . ?
N6 C9 1.339(5) . ?
N6 C12 1.452(6) . ?
N6 C13 1.457(6) . ?
C1 C2 1.397(6) . ?
C1 C3 1.400(6) 2_676 ?
C2 C3 1.391(6) . ?
C3 H3 0.9500 . ?
C5 H5A 0.9800 . ?
C5 H5B 0.9800 . ?
C5 H5C 0.9800 . ?
C6 H6A 0.9800 . ?
C6 H6B 0.9800 . ?
C6 H6C 0.9800 . ?
C7 H7A 0.9800 . ?
C7 H7B 0.9800 . ?
C7 H7C 0.9800 . ?
C8 H8A 0.9800 . ?
C8 H8B 0.9800 . ?
C8 H8C 0.9800 . ?
C10 H10A 0.9800 . ?
C10 H10B 0.9800 . ?
C10 H10C 0.9800 . ?
C11 H11A 0.9800 . ?
C11 H11B 0.9800 . ?
C11 H11C 0.9800 . ?
C12 H12A 0.9800 . ?
C12 H12B 0.9800 . ?
C12 H12C 0.9800 . ?
C13 H13A 0.9800 . ?
C13 H13B 0.9800 . ?
C13 H13C 0.9800 . ?
Cl5 C27 1.745(9) . ?
Cl6 C27 1.756(8) . ?
C27 H27A 0.9900 . ?
C27 H27B 0.9900 . ?
Cl7 C28 1.733(9) . ?
Cl8 C28 1.733(10) . ?
C28 H28A 0.9900 . ?
C28 H28B 0.9900 . ?

loop_
_geom_torsion_atom_site_label_1
_geom_torsion_atom_site_label_2
_geom_torsion_atom_site_label_3
_geom_torsion_atom_site_label_4
_geom_torsion
_geom_torsion_site_symmetry_1
_geom_torsion_site_symmetry_2
_geom_torsion_site_symmetry_3
_geom_torsion_site_symmetry_4
_geom_torsion_publ_flag
Co1 N7 C14 C15 10.2(4) . . . 2_765 ?
Co1 N7 C14 C16 -165.3(3) . . . . ?
Co1 N7 C17 N8 -114.9(4) . . . . ?
Co1 N7 C17 N9 61.4(5) . . . . ?
Co1 N10 C15 C14 12.7(4) 2_765 . . 2_765 ?
Co1 N10 C15 C16 -163.5(3) 2_765 . . . ?
Co1 N10 C22 N11 49.6(5) 2_765 . . . ?
Co1 N10 C22 N12 -128.6(4) 2_765 . . . ?
N7 C14 C16 C15 174.2(4) . . . . ?
N10 C15 C16 C14 177.3(4) . . . . ?
C14 N7 C17 N8 42.1(6) . . . . ?
C14 N7 C17 N9 -141.6(4) . . . . ?
C14 C15 C16 C14 1.2(7) 2_765 . . . ?
C15 N10 C22 N11 -154.5(4) . . . . ?
C15 N10 C22 N12 27.3(6) . . . . ?
C15 C14 C16 C15 -1.2(7) 2_765 . . . ?
C17 N7 C14 C15 -149.6(4) . . . 2_765 ?
C17 N7 C14 C16 34.9(6) . . . . ?
C18 N8 C17 N7 -143.5(5) . . . . ?
C18 N8 C17 N9 40.2(6) . . . . ?
C19 N8 C17 N7 24.6(6) . . . . ?
C19 N8 C17 N9 -151.8(4) . . . . ?
C20 N9 C17 N7 -147.9(4) . . . . ?
C20 N9 C17 N8 28.6(6) . . . . ?
C21 N9 C17 N7 27.3(6) . . . . ?
C21 N9 C17 N8 -156.1(4) . . . . ?
C22 N10 C15 C14 -146.1(4) . . . 2_765 ?
C22 N10 C15 C16 37.7(6) . . . . ?
C23 N11 C22 N10 20.8(6) . . . . ?
C23 N11 C22 N12 -160.9(4) . . . . ?
C24 N11 C22 N10 -138.1(5) . . . . ?
C24 N11 C22 N12 40.3(6) . . . . ?
C25 N12 C22 N10 -145.8(4) . . . . ?
C25 N12 C22 N11 35.9(6) . . . . ?
C26 N12 C22 N10 29.6(6) . . . . ?
C26 N12 C22 N11 -148.7(4) . . . . ?
Co2 N1 C1 C2 13.9(4) . . . . ?
Co2 N1 C1 C3 -162.3(3) . . . 2_676 ?
Co2 N1 C4 N2 -127.5(4) . . . . ?
Co2 N1 C4 N3 50.4(5) . . . . ?
Co2 N4 C2 C1 -10.1(5) . . . . ?
Co2 N4 C2 C3 165.3(3) . . . . ?
Co2 N4 C9 N5 113.3(4) . . . . ?
Co2 N4 C9 N6 -63.2(5) . . . . ?
N1 C1 C2 N4 -2.8(6) . . . . ?
N1 C1 C2 C3 -178.3(4) . . . . ?
N4 C2 C3 C1 -173.2(4) . . . 2_676 ?
C1 N1 C4 N2 27.4(6) . . . . ?
C1 N1 C4 N3 -154.7(4) . . . . ?
C1 C2 C3 C1 2.0(7) . . . 2_676 ?
C2 N4 C9 N5 -44.8(6) . . . . ?
C2 N4 C9 N6 138.7(4) . . . . ?
C3 C1 C2 N4 173.6(4) 2_676 . . . ?
C3 C1 C2 C3 -2.0(7) 2_676 . . . ?
C4 N1 C1 C2 -144.2(4) . . . . ?
C4 N1 C1 C3 39.6(6) . . . 2_676 ?
C5 N2 C4 N1 -144.5(5) . . . . ?
C5 N2 C4 N3 37.5(6) . . . . ?
C6 N2 C4 N1 27.9(6) . . . . ?
C6 N2 C4 N3 -150.1(4) . . . . ?
C7 N3 C4 N1 -139.4(5) . . . . ?
C7 N3 C4 N2 38.7(6) . . . . ?
C8 N3 C4 N1 18.7(6) . . . . ?
C8 N3 C4 N2 -163.2(4) . . . . ?
C9 N4 C2 C1 150.9(4) . . . . ?
C9 N4 C2 C3 -33.8(6) . . . . ?
C10 N5 C9 N4 -28.3(6) . . . . ?
C10 N5 C9 N6 148.2(4) . . . . ?
C11 N5 C9 N4 141.5(5) . . . . ?
C11 N5 C9 N6 -42.0(6) . . . . ?
C12 N6 C9 N4 150.0(4) . . . . ?
C12 N6 C9 N5 -26.7(6) . . . . ?
C13 N6 C9 N4 -27.0(6) . . . . ?
C13 N6 C9 N5 156.3(4) . . . . ?

loop_
_twin_individual_id
_twin_individual_mass_fraction_refined
1 0.820(4)
2 0.180(4)
